data_4070396
loop_
_publ_author_name
'Laskowski, Carl A.'
'Hillhouse, Gregory L.'

_publ_section_title
;
 Group-Transfer Reactions of Ni(II)&#x2212;Ni(II) Bridging Imido
 Complexes. Catalytic Formation of Carbodiimides and Isocyanates via
 Nitrene Transfer from Organoazides
;
_journal_issue 20
_journal_name_full Organometallics
_journal_page_first 6114
_journal_paper_doi 10.1021/om900783u
_journal_volume 28
_journal_year 2009
_chemical_formula_sum 'C68 H95 Cl N5 Ni2'
_chemical_formula_weight 1135.36
_chemical_name_systematic
; 
 ? 
;
_space_group_IT_number 14
_symmetry_cell_setting monoclinic
_symmetry_space_group_name_Hall '-P 2ybc'
_symmetry_space_group_name_H-M 'P 1 21/c 1'
_atom_sites_solution_hydrogens geom
_atom_sites_solution_primary direct
_atom_sites_solution_secondary difmap
_audit_creation_method SHELXL-97
_cell_angle_alpha 90.00
_cell_angle_beta 101.798(2)
_cell_angle_gamma 90.00
_cell_formula_units_Z 4
_cell_length_a 21.1018(16)
_cell_length_b 18.0068(14)
_cell_length_c 16.9668(13)
_cell_measurement_temperature 100(2)
_cell_volume 6310.8(8)
_computing_structure_refinement 'SHELXL-97 (Sheldrick, 1997)'
_computing_structure_solution 'SHELXS-97 (Sheldrick, 1990)'
_diffrn_ambient_temperature 100(2)
_diffrn_measured_fraction_theta_full 1.000
_diffrn_measured_fraction_theta_max 1.000
_diffrn_radiation_monochromator graphite
_diffrn_radiation_source 'fine-focus sealed tube'
_diffrn_radiation_type MoK\a
_diffrn_radiation_wavelength 0.71073
_diffrn_reflns_av_R_equivalents 0.0763
_diffrn_reflns_av_sigmaI/netI 0.0652
_diffrn_reflns_limit_h_max 21
_diffrn_reflns_limit_h_min -20
_diffrn_reflns_limit_k_max 18
_diffrn_reflns_limit_k_min -18
_diffrn_reflns_limit_l_max 17
_diffrn_reflns_limit_l_min -15
_diffrn_reflns_number 24031
_diffrn_reflns_theta_full 21.50
_diffrn_reflns_theta_max 21.50
_diffrn_reflns_theta_min 1.50
_exptl_absorpt_correction_type none
_exptl_crystal_colour red
_exptl_crystal_density_diffrn 1.195
_exptl_crystal_density_method 'not measured'
_exptl_crystal_description plate
_exptl_crystal_F_000 2444
_exptl_crystal_size_max 0.6
_exptl_crystal_size_mid 0.2
_exptl_crystal_size_min 0.2
_refine_diff_density_max 0.476
_refine_diff_density_min -0.320
_refine_diff_density_rms 0.053
_refine_ls_extinction_method none
_refine_ls_goodness_of_fit_ref 1.000
_refine_ls_hydrogen_treatment constr
_refine_ls_matrix_type full
_refine_ls_number_parameters 706
_refine_ls_number_reflns 7258
_refine_ls_number_restraints 0
_refine_ls_restrained_S_all 1.000
_refine_ls_R_factor_all 0.0484
_refine_ls_R_factor_gt 0.0371
_refine_ls_shift/su_max 0.006
_refine_ls_shift/su_mean 0.000
_refine_ls_structure_factor_coef Fsqd
_refine_ls_weighting_details 'calc w=1/[\s^2^(Fo^2^)+(0.0341P)^2^+0.0000P] where P=(Fo^2^+2Fc^2^)/3'
_refine_ls_weighting_scheme calc
_refine_ls_wR_factor_gt 0.0837
_refine_ls_wR_factor_ref 0.0862
_reflns_number_gt 5663
_reflns_number_total 7258
_reflns_threshold_expression >2sigma(I)
_cod_data_source_file om900783u_si_002.cif
_cod_data_source_block 5
_cod_depositor_comments
;
The following automatic conversions were performed:

'_symmetry_cell_setting' value 'Monoclinic' changed to 'monoclinic'
according to /home/saulius/struct/CIF-dictionaries/cif_core.dic
dictionary named 'cif_core.dic' version 2.4.2 from 2011-04-26.

Automatic conversion script
Id: cif_fix_values 1715 2011-07-08 13:25:40Z adriana 
;
_cod_original_sg_symbol_H-M P2(1)/c
_cod_database_code 4070396

loop_
_symmetry_equiv_pos_as_xyz
'x, y, z'
'-x, y+1/2, -z+1/2'
'-x, -y, -z'
'x, -y-1/2, z-1/2'

loop_
_atom_site_label
_atom_site_type_symbol
_atom_site_fract_x
_atom_site_fract_y
_atom_site_fract_z
_atom_site_U_iso_or_equiv
_atom_site_adp_type
_atom_site_occupancy
_atom_site_symmetry_multiplicity
_atom_site_calc_flag
_atom_site_refinement_flags
Ni1 Ni 0.706551(18) 1.03622(2) 0.78272(2) 0.01955(13) Uani 1 1 d .
Ni2 Ni 0.722903(18) 0.96420(2) 0.67465(2) 0.01992(13) Uani 1 1 d .
N5 N 0.77734(12) 0.98425(13) 0.76971(14) 0.0247(7) Uani 1 1 d .
C2 C 0.73053(14) 0.89276(16) 0.59549(17) 0.0185(7) Uani 1 1 d .
N2 N 0.64061(11) 1.07822(13) 0.91414(13) 0.0172(6) Uani 1 1 d .
C26 C 0.65450(15) 0.96832(17) 0.99974(18) 0.0242(8) Uani 1 1 d .
C25 C 0.63093(16) 0.90053(18) 1.02005(19) 0.0307(9) Uani 1 1 d .
H25A H 0.6535 0.8746 1.0661 0.037 Uiso 1 1 calc R
N4 N 0.77514(11) 0.88670(13) 0.54707(13) 0.0187(6) Uani 1 1 d .
N1 N 0.69560(11) 1.16853(13) 0.88036(13) 0.0160(6) Uani 1 1 d .
C3 C 0.66036(14) 1.19634(17) 0.93455(16) 0.0191(7) Uani 1 1 d .
H3A H 0.6607 1.2460 0.9535 0.023 Uiso 1 1 calc R
N3 N 0.69439(11) 0.82975(13) 0.57688(13) 0.0190(6) Uani 1 1 d .
C44 C 0.90938(16) 1.04981(18) 0.51750(19) 0.0305(9) Uani 1 1 d .
H44A H 0.9400 1.0866 0.5104 0.037 Uiso 1 1 calc R
C6 C 0.76618(15) 0.82293(17) 0.50105(17) 0.0226(8) Uani 1 1 d .
H6A H 0.7911 0.8076 0.4632 0.027 Uiso 1 1 calc R
C41 C 0.82145(15) 0.94385(16) 0.53851(17) 0.0196(8) Uani 1 1 d .
C22 C 0.56408(15) 0.97461(16) 0.88346(18) 0.0227(8) Uani 1 1 d .
C12 C 0.80624(14) 1.21385(16) 0.90070(17) 0.0197(7) Uani 1 1 d .
C21 C 0.61961(14) 1.00448(17) 0.93116(17) 0.0197(7) Uani 1 1 d .
C1 C 0.68419(13) 1.09427(16) 0.86605(16) 0.0168(7) Uani 1 1 d .
C14 C 0.83742(15) 1.29352(17) 0.80043(19) 0.0266(8) Uani 1 1 d .
H14A H 0.8696 1.3221 0.7825 0.032 Uiso 1 1 calc R
C42 C 0.79908(15) 1.00622(17) 0.49152(17) 0.0233(8) Uani 1 1 d .
C51 C 0.84291(14) 1.00152(17) 0.79547(17) 0.0203(8) Uani 1 1 d .
C16 C 0.72781(14) 1.24719(16) 0.77751(17) 0.0203(8) Uani 1 1 d .
C521 C 0.83125(14) 1.10943(17) 0.69824(17) 0.0274(8) Uani 1 1 d .
H52A H 0.8580 1.1498 0.6842 0.041 Uiso 1 1 calc R
H52B H 0.7939 1.1304 0.7165 0.041 Uiso 1 1 calc R
H52C H 0.8162 1.0781 0.6509 0.041 Uiso 1 1 calc R
C121 C 0.82316(14) 1.17548(17) 0.98219(17) 0.0236(8) Uani 1 1 d .
H12A H 0.7861 1.1425 0.9872 0.028 Uiso 1 1 calc R
C43 C 0.84499(16) 1.05892(18) 0.48161(19) 0.0300(9) Uani 1 1 d .
H43A H 0.8319 1.1017 0.4497 0.036 Uiso 1 1 calc R
C52 C 0.87055(15) 1.06347(17) 0.76440(17) 0.0228(8) Uani 1 1 d .
C11 C 0.74446(14) 1.21052(15) 0.85194(17) 0.0163(7) Uani 1 1 d .
C4 C 0.62599(14) 1.14029(16) 0.95484(17) 0.0207(8) Uani 1 1 d .
H4A H 0.5968 1.1425 0.9906 0.025 Uiso 1 1 calc R
C46 C 0.88618(15) 0.93296(17) 0.57520(17) 0.0230(8) Uani 1 1 d .
C15 C 0.77589(15) 1.28947(16) 0.75386(19) 0.0258(8) Uani 1 1 d .
H15A H 0.7661 1.3161 0.7045 0.031 Uiso 1 1 calc R
C55 C 0.94649(15) 0.97785(17) 0.88403(18) 0.0254(8) Uani 1 1 d .
H55A H 0.9727 0.9480 0.9241 0.030 Uiso 1 1 calc R
C56 C 0.88252(15) 0.95702(17) 0.85484(18) 0.0241(8) Uani 1 1 d .
C54 C 0.97333(15) 1.04055(18) 0.85683(18) 0.0255(8) Uani 1 1 d .
C53 C 0.93469(15) 1.08212(17) 0.79621(18) 0.0245(8) Uani 1 1 d .
H53A H 0.9527 1.1246 0.7759 0.029 Uiso 1 1 calc R
C32 C 0.57662(15) 0.82756(17) 0.54150(18) 0.0241(8) Uani 1 1 d .
C31 C 0.63287(14) 0.81496(16) 0.59981(18) 0.0198(8) Uani 1 1 d .
C161 C 0.65994(14) 1.24309(17) 0.72638(16) 0.0224(8) Uani 1 1 d .
H16A H 0.6391 1.1969 0.7418 0.027 Uiso 1 1 calc R
C13 C 0.85256(15) 1.25626(16) 0.87305(18) 0.0242(8) Uani 1 1 d .
H13A H 0.8952 1.2596 0.9046 0.029 Uiso 1 1 calc R
C461 C 0.90931(15) 0.86469(17) 0.62548(18) 0.0277(8) Uani 1 1 d .
H46A H 0.8711 0.8421 0.6428 0.033 Uiso 1 1 calc R
C421 C 0.72860(15) 1.01689(18) 0.45118(18) 0.0298(8) Uani 1 1 d .
H42A H 0.7028 0.9784 0.4732 0.036 Uiso 1 1 calc R
C36 C 0.63214(15) 0.78780(17) 0.67645(18) 0.0250(8) Uani 1 1 d .
C5 C 0.71596(14) 0.78672(16) 0.51956(17) 0.0215(8) Uani 1 1 d .
H5A H 0.6984 0.7407 0.4979 0.026 Uiso 1 1 calc R
C261 C 0.71505(16) 1.0017(2) 1.0520(2) 0.0440(10) Uani 1 1 d .
H26A H 0.7246 1.0493 1.0264 0.053 Uiso 1 1 calc R
C122 C 0.88327(16) 1.12717(18) 0.99062(19) 0.0385(9) Uani 1 1 d .
H12B H 0.8767 1.0900 0.9476 0.058 Uiso 1 1 calc R
H12C H 0.8912 1.1021 1.0430 0.058 Uiso 1 1 calc R
H12D H 0.9206 1.1583 0.9867 0.058 Uiso 1 1 calc R
C162 C 0.61965(15) 1.30898(18) 0.74362(19) 0.0367(9) Uani 1 1 d .
H16B H 0.6198 1.3110 0.8014 0.055 Uiso 1 1 calc R
H16C H 0.5751 1.3034 0.7134 0.055 Uiso 1 1 calc R
H16D H 0.6381 1.3550 0.7271 0.055 Uiso 1 1 calc R
C45 C 0.92963(16) 0.98834(18) 0.56325(18) 0.0296(8) Uani 1 1 d .
H45A H 0.9742 0.9832 0.5874 0.036 Uiso 1 1 calc R
C561 C 0.85403(16) 0.88819(18) 0.88341(19) 0.0345(9) Uani 1 1 d .
H56A H 0.8851 0.8664 0.9283 0.052 Uiso 1 1 calc R
H56B H 0.8442 0.8523 0.8392 0.052 Uiso 1 1 calc R
H56C H 0.8141 0.9010 0.9014 0.052 Uiso 1 1 calc R
C361 C 0.69319(15) 0.77703(19) 0.74054(18) 0.0324(9) Uani 1 1 d .
H36A H 0.7289 0.8049 0.7230 0.039 Uiso 1 1 calc R
C123 C 0.83103(16) 1.23293(18) 1.04996(18) 0.0347(9) Uani 1 1 d .
H12E H 0.7908 1.2614 1.0453 0.052 Uiso 1 1 calc R
H12F H 0.8666 1.2667 1.0459 0.052 Uiso 1 1 calc R
H12G H 0.8407 1.2075 1.1021 0.052 Uiso 1 1 calc R
C23 C 0.54303(16) 0.90685(18) 0.9071(2) 0.0341(9) Uani 1 1 d .
H23A H 0.5052 0.8850 0.8758 0.041 Uiso 1 1 calc R
C33 C 0.51769(15) 0.80890(18) 0.5615(2) 0.0324(9) Uani 1 1 d .
H33A H 0.4785 0.8166 0.5234 0.039 Uiso 1 1 calc R
C35 C 0.57180(16) 0.76984(18) 0.6927(2) 0.0354(9) Uani 1 1 d .
H35A H 0.5693 0.7506 0.7441 0.042 Uiso 1 1 calc R
C422 C 0.70310(17) 1.09237(18) 0.4690(2) 0.0421(10) Uani 1 1 d .
H42B H 0.7093 1.0991 0.5274 0.063 Uiso 1 1 calc R
H42C H 0.6569 1.0956 0.4447 0.063 Uiso 1 1 calc R
H42D H 0.7266 1.1312 0.4465 0.063 Uiso 1 1 calc R
C24 C 0.57553(17) 0.87034(18) 0.9748(2) 0.0360(9) Uani 1 1 d .
H24A H 0.5596 0.8243 0.9901 0.043 Uiso 1 1 calc R
C163 C 0.66000(16) 1.23837(18) 0.63605(17) 0.0338(9) Uani 1 1 d .
H16E H 0.6860 1.1957 0.6259 0.051 Uiso 1 1 calc R
H16F H 0.6786 1.2840 0.6188 0.051 Uiso 1 1 calc R
H16G H 0.6155 1.2325 0.6057 0.051 Uiso 1 1 calc R
C221 C 0.52641(15) 1.01445(18) 0.80985(19) 0.0319(9) Uani 1 1 d .
H22A H 0.5557 1.0525 0.7934 0.038 Uiso 1 1 calc R
C362 C 0.68659(17) 0.8073(2) 0.82159(18) 0.0440(10) Uani 1 1 d .
H36B H 0.6751 0.8601 0.8163 0.066 Uiso 1 1 calc R
H36C H 0.7278 0.8016 0.8601 0.066 Uiso 1 1 calc R
H36D H 0.6526 0.7800 0.8410 0.066 Uiso 1 1 calc R
C997 C 0.06925(16) 0.11642(19) 0.6637(2) 0.0404(9) Uani 1 1 d .
H99A H 0.0334 0.1031 0.6906 0.049 Uiso 1 1 calc R
H99B H 0.0575 0.0986 0.6074 0.049 Uiso 1 1 calc R
C462 C 0.96008(16) 0.88249(19) 0.70105(18) 0.0371(9) Uani 1 1 d .
H46B H 0.9448 0.9236 0.7300 0.056 Uiso 1 1 calc R
H46C H 1.0007 0.8966 0.6857 0.056 Uiso 1 1 calc R
H46D H 0.9673 0.8386 0.7359 0.056 Uiso 1 1 calc R
C541 C 1.04122(15) 1.0652(2) 0.89263(19) 0.0397(9) Uani 1 1 d .
H54A H 1.0639 1.0255 0.9267 0.060 Uiso 1 1 calc R
H54B H 1.0398 1.1099 0.9252 0.060 Uiso 1 1 calc R
H54C H 1.0642 1.0762 0.8493 0.060 Uiso 1 1 calc R
C321 C 0.57808(16) 0.86423(19) 0.46094(19) 0.0359(9) Uani 1 1 d .
H32A H 0.6230 0.8592 0.4511 0.043 Uiso 1 1 calc R
C996 C 0.07571(17) 0.20007(19) 0.6631(2) 0.0440(10) Uani 1 1 d .
H99C H 0.1099 0.2136 0.6336 0.053 Uiso 1 1 calc R
H99D H 0.0895 0.2178 0.7192 0.053 Uiso 1 1 calc R
C322 C 0.53180(18) 0.82963(19) 0.38947(19) 0.0463(10) Uani 1 1 d .
H32B H 0.5393 0.8517 0.3394 0.069 Uiso 1 1 calc R
H32C H 0.4870 0.8390 0.3944 0.069 Uiso 1 1 calc R
H32D H 0.5393 0.7760 0.3888 0.069 Uiso 1 1 calc R
C34 C 0.51587(16) 0.77947(19) 0.6358(2) 0.0353(9) Uani 1 1 d .
H34A H 0.4755 0.7657 0.6479 0.042 Uiso 1 1 calc R
C999 C 0.11933(18) -0.0058(2) 0.7145(2) 0.0496(10) Uani 1 1 d .
H99E H 0.1607 -0.0287 0.7393 0.074 Uiso 1 1 calc R
H99F H 0.1032 -0.0280 0.6615 0.074 Uiso 1 1 calc R
H99G H 0.0879 -0.0140 0.7489 0.074 Uiso 1 1 calc R
C998 C 0.12897(17) 0.0774(2) 0.7050(2) 0.0454(10) Uani 1 1 d .
H99H H 0.1439 0.0997 0.7590 0.054 Uiso 1 1 calc R
H99I H 0.1633 0.0852 0.6740 0.054 Uiso 1 1 calc R
C995 C 0.01303(17) 0.2392(2) 0.6243(2) 0.0509(11) Uani 1 1 d .
H99J H 0.0204 0.2929 0.6239 0.076 Uiso 1 1 calc R
H99K H -0.0204 0.2283 0.6550 0.076 Uiso 1 1 calc R
H99L H -0.0012 0.2215 0.5688 0.076 Uiso 1 1 calc R
C262 C 0.70538(19) 1.0195(2) 1.1354(2) 0.0642(12) Uani 1 1 d .
H26B H 0.6653 1.0480 1.1318 0.096 Uiso 1 1 calc R
H26C H 0.7421 1.0488 1.1640 0.096 Uiso 1 1 calc R
H26D H 0.7024 0.9732 1.1649 0.096 Uiso 1 1 calc R
C463 C 0.93744(18) 0.80625(19) 0.5759(2) 0.0508(11) Uani 1 1 d .
H46E H 0.9045 0.7923 0.5286 0.076 Uiso 1 1 calc R
H46F H 0.9505 0.7622 0.6091 0.076 Uiso 1 1 calc R
H46G H 0.9752 0.8270 0.5583 0.076 Uiso 1 1 calc R
C222 C 0.46929(18) 1.0549(2) 0.8314(3) 0.0696(14) Uani 1 1 d .
H22B H 0.4849 1.0910 0.8741 0.104 Uiso 1 1 calc R
H22C H 0.4408 1.0190 0.8502 0.104 Uiso 1 1 calc R
H22D H 0.4452 1.0808 0.7837 0.104 Uiso 1 1 calc R
C423 C 0.71807(19) 1.0052(2) 0.3610(2) 0.0648(13) Uani 1 1 d .
H42E H 0.7325 0.9552 0.3499 0.097 Uiso 1 1 calc R
H42F H 0.7429 1.0422 0.3376 0.097 Uiso 1 1 calc R
H42G H 0.6719 1.0106 0.3370 0.097 Uiso 1 1 calc R
C323 C 0.5636(2) 0.9464(2) 0.4653(2) 0.0701(14) Uani 1 1 d .
H32E H 0.5709 0.9710 0.4164 0.105 Uiso 1 1 calc R
H32F H 0.5923 0.9681 0.5124 0.105 Uiso 1 1 calc R
H32G H 0.5185 0.9531 0.4699 0.105 Uiso 1 1 calc R
C223 C 0.5055(2) 0.9617(2) 0.7394(2) 0.0714(14) Uani 1 1 d .
H22E H 0.4882 0.9903 0.6906 0.107 Uiso 1 1 calc R
H22F H 0.4720 0.9281 0.7509 0.107 Uiso 1 1 calc R
H22G H 0.5429 0.9326 0.7312 0.107 Uiso 1 1 calc R
Cl1 Cl 0.63492(4) 1.03827(5) 0.66261(5) 0.0376(2) Uani 1 1 d .
C363 C 0.7122(2) 0.6969(3) 0.7484(3) 0.108(2) Uani 1 1 d .
H36E H 0.7515 0.6914 0.7902 0.161 Uiso 1 1 calc R
H36F H 0.7205 0.6789 0.6969 0.161 Uiso 1 1 calc R
H36G H 0.6771 0.6678 0.7631 0.161 Uiso 1 1 calc R
C263 C 0.7727(2) 0.9518(3) 1.0570(3) 0.113(2) Uani 1 1 d .
H26E H 0.8102 0.9741 1.0928 0.169 Uiso 1 1 calc R
H26F H 0.7821 0.9454 1.0032 0.169 Uiso 1 1 calc R
H26G H 0.7634 0.9033 1.0783 0.169 Uiso 1 1 calc R

loop_
_atom_site_aniso_label
_atom_site_aniso_U_11
_atom_site_aniso_U_22
_atom_site_aniso_U_33
_atom_site_aniso_U_23
_atom_site_aniso_U_13
_atom_site_aniso_U_12
Ni1 0.0208(2) 0.0241(2) 0.0144(2) -0.00254(18) 0.00490(18) 0.00115(19)
Ni2 0.0208(3) 0.0236(2) 0.0158(2) -0.00449(18) 0.00465(18) -0.00103(19)
N5 0.0250(18) 0.0293(16) 0.0212(16) -0.0068(13) 0.0077(13) -0.0034(13)
C2 0.0137(18) 0.0248(19) 0.0149(18) 0.0071(15) -0.0018(14) -0.0010(15)
N2 0.0163(15) 0.0205(15) 0.0153(15) 0.0009(12) 0.0042(12) -0.0011(12)
C26 0.0207(19) 0.035(2) 0.0176(19) 0.0027(17) 0.0065(16) 0.0013(17)
C25 0.037(2) 0.036(2) 0.020(2) 0.0091(17) 0.0057(18) 0.0080(18)
N4 0.0191(15) 0.0208(15) 0.0163(15) -0.0022(12) 0.0039(12) -0.0023(12)
N1 0.0165(15) 0.0196(15) 0.0118(14) 0.0006(12) 0.0023(11) 0.0003(12)
C3 0.0247(19) 0.0203(18) 0.0128(18) -0.0062(14) 0.0052(15) 0.0025(16)
N3 0.0171(15) 0.0252(15) 0.0155(15) -0.0026(12) 0.0049(12) -0.0010(13)
C44 0.034(2) 0.033(2) 0.026(2) -0.0004(17) 0.0077(18) -0.0130(17)
C6 0.027(2) 0.0236(19) 0.0188(19) -0.0083(16) 0.0077(15) 0.0000(16)
C41 0.023(2) 0.0241(19) 0.0131(18) -0.0056(15) 0.0080(15) -0.0049(16)
C22 0.023(2) 0.026(2) 0.0194(19) 0.0009(16) 0.0037(16) -0.0019(16)
C12 0.021(2) 0.0205(18) 0.0178(19) -0.0047(15) 0.0038(16) -0.0003(15)
C21 0.022(2) 0.0246(19) 0.0146(19) -0.0016(15) 0.0079(16) 0.0013(16)
C1 0.0148(18) 0.022(2) 0.0109(17) 0.0055(14) -0.0033(14) -0.0008(14)
C14 0.027(2) 0.0256(19) 0.030(2) -0.0023(17) 0.0135(18) -0.0068(16)
C42 0.032(2) 0.0238(19) 0.0151(19) -0.0034(16) 0.0072(16) -0.0036(17)
C51 0.021(2) 0.0263(19) 0.0132(18) -0.0083(15) 0.0029(15) 0.0023(16)
C16 0.022(2) 0.0198(18) 0.020(2) -0.0009(15) 0.0062(15) 0.0018(15)
C521 0.028(2) 0.0298(19) 0.023(2) -0.0003(16) 0.0016(16) -0.0005(16)
C121 0.0200(19) 0.0294(19) 0.0186(19) -0.0024(16) -0.0024(15) -0.0013(15)
C43 0.040(2) 0.028(2) 0.021(2) 0.0042(16) 0.0050(18) -0.0040(18)
C52 0.025(2) 0.030(2) 0.0144(19) -0.0052(16) 0.0078(16) 0.0050(16)
C11 0.021(2) 0.0148(17) 0.0152(18) -0.0027(14) 0.0072(15) -0.0009(14)
C4 0.0200(19) 0.028(2) 0.0166(18) -0.0069(16) 0.0095(15) 0.0013(16)
C46 0.027(2) 0.0264(19) 0.0168(19) -0.0039(15) 0.0070(16) -0.0023(16)
C15 0.030(2) 0.0266(19) 0.022(2) 0.0047(16) 0.0086(17) 0.0030(17)
C55 0.022(2) 0.037(2) 0.0153(19) -0.0021(16) 0.0003(15) 0.0107(17)
C56 0.027(2) 0.027(2) 0.0194(19) -0.0052(16) 0.0076(16) 0.0017(17)
C54 0.019(2) 0.037(2) 0.021(2) -0.0039(17) 0.0052(16) 0.0010(17)
C53 0.024(2) 0.030(2) 0.021(2) -0.0037(16) 0.0085(17) -0.0036(16)
C32 0.018(2) 0.029(2) 0.024(2) -0.0088(16) 0.0019(16) -0.0019(15)
C31 0.019(2) 0.0204(18) 0.021(2) -0.0088(15) 0.0067(16) -0.0051(15)
C161 0.025(2) 0.0281(19) 0.0133(18) 0.0046(15) 0.0025(15) -0.0023(16)
C13 0.022(2) 0.0244(19) 0.025(2) -0.0086(16) 0.0018(16) -0.0021(16)
C461 0.0196(19) 0.035(2) 0.027(2) 0.0017(17) 0.0009(16) -0.0043(16)
C421 0.032(2) 0.029(2) 0.026(2) 0.0058(16) 0.0008(17) -0.0030(16)
C36 0.022(2) 0.033(2) 0.021(2) -0.0103(16) 0.0079(16) -0.0029(16)
C5 0.027(2) 0.0215(18) 0.0161(19) -0.0100(15) 0.0051(15) -0.0041(16)
C261 0.031(2) 0.064(3) 0.032(2) 0.030(2) -0.0068(18) -0.010(2)
C122 0.048(2) 0.041(2) 0.026(2) -0.0025(17) 0.0048(18) 0.0142(19)
C162 0.026(2) 0.051(2) 0.032(2) 0.0068(18) 0.0038(17) 0.0042(18)
C45 0.026(2) 0.037(2) 0.025(2) -0.0011(18) 0.0026(16) -0.0029(18)
C561 0.038(2) 0.038(2) 0.027(2) 0.0010(17) 0.0047(17) -0.0014(18)
C361 0.025(2) 0.054(2) 0.018(2) 0.0036(17) 0.0052(16) -0.0034(18)
C123 0.039(2) 0.042(2) 0.022(2) -0.0002(17) 0.0054(17) 0.0080(18)
C23 0.041(2) 0.032(2) 0.026(2) -0.0002(17) -0.0029(18) -0.0151(18)
C33 0.021(2) 0.043(2) 0.031(2) -0.0127(18) -0.0015(17) 0.0009(17)
C35 0.035(2) 0.047(2) 0.026(2) -0.0055(18) 0.0115(19) -0.0096(19)
C422 0.041(2) 0.045(2) 0.040(2) -0.0039(19) 0.0061(19) 0.0086(19)
C24 0.055(3) 0.025(2) 0.028(2) 0.0028(18) 0.007(2) -0.0097(19)
C163 0.033(2) 0.046(2) 0.021(2) 0.0020(17) 0.0020(16) -0.0007(18)
C221 0.025(2) 0.035(2) 0.031(2) 0.0114(17) -0.0055(16) -0.0103(17)
C362 0.042(2) 0.064(3) 0.023(2) -0.0016(19) 0.0005(18) -0.010(2)
C997 0.034(2) 0.050(3) 0.036(2) -0.0029(19) 0.0061(18) 0.0009(19)
C462 0.039(2) 0.045(2) 0.027(2) 0.0003(18) 0.0054(18) 0.0059(19)
C541 0.029(2) 0.061(3) 0.027(2) -0.0013(19) 0.0006(17) -0.0041(19)
C321 0.024(2) 0.050(2) 0.032(2) 0.0088(18) 0.0003(17) 0.0067(18)
C996 0.043(2) 0.045(2) 0.042(2) -0.0055(19) 0.0033(19) 0.001(2)
C322 0.070(3) 0.043(2) 0.023(2) -0.0040(18) 0.005(2) 0.004(2)
C34 0.021(2) 0.053(2) 0.033(2) -0.0163(19) 0.0099(19) -0.0106(18)
C999 0.044(3) 0.054(3) 0.048(3) 0.002(2) 0.003(2) -0.003(2)
C998 0.040(3) 0.049(3) 0.047(3) 0.000(2) 0.008(2) -0.002(2)
C995 0.047(3) 0.058(3) 0.044(3) -0.010(2) 0.001(2) 0.006(2)
C262 0.061(3) 0.068(3) 0.055(3) -0.030(2) -0.009(2) 0.001(2)
C463 0.062(3) 0.039(2) 0.043(2) -0.007(2) -0.007(2) 0.012(2)
C222 0.032(3) 0.096(4) 0.081(3) 0.053(3) 0.012(2) 0.018(2)
C423 0.053(3) 0.095(3) 0.037(3) -0.028(2) -0.015(2) 0.026(3)
C323 0.104(4) 0.047(3) 0.040(3) 0.003(2) -0.030(2) -0.006(3)
C223 0.098(4) 0.060(3) 0.037(3) 0.016(2) -0.031(2) -0.046(3)
Cl1 0.0365(5) 0.0510(6) 0.0213(5) -0.0093(4) -0.0037(4) 0.0188(5)
C363 0.106(4) 0.091(4) 0.092(4) -0.052(3) -0.060(3) 0.065(3)
C263 0.033(3) 0.234(7) 0.065(3) -0.070(4) -0.004(2) 0.028(3)

loop_
_atom_type_symbol
_atom_type_description
_atom_type_scat_dispersion_real
_atom_type_scat_dispersion_imag
_atom_type_scat_source
C C 0.0033 0.0016 'International Tables Vol C Tables 4.2.6.8 and 6.1.1.4'
H H 0.0000 0.0000 'International Tables Vol C Tables 4.2.6.8 and 6.1.1.4'
N N 0.0061 0.0033 'International Tables Vol C Tables 4.2.6.8 and 6.1.1.4'
Ni Ni 0.3393 1.1124 'International Tables Vol C Tables 4.2.6.8 and 6.1.1.4'
Cl Cl 0.1484 0.1585 'International Tables Vol C Tables 4.2.6.8 and 6.1.1.4'

loop_
_geom_angle_atom_site_label_1
_geom_angle_atom_site_label_2
_geom_angle_atom_site_label_3
_geom_angle
N5 Ni1 C1 135.44(11)
N5 Ni1 Cl1 108.19(8)
C1 Ni1 Cl1 116.00(9)
N5 Ni1 Ni2 50.10(8)
C1 Ni1 Ni2 174.21(9)
Cl1 Ni1 Ni2 58.81(2)
N5 Ni2 C2 129.53(11)
N5 Ni2 Cl1 108.77(8)
C2 Ni2 Cl1 121.66(9)
N5 Ni2 Ni1 50.07(7)
C2 Ni2 Ni1 170.55(9)
Cl1 Ni2 Ni1 59.43(2)
C51 N5 Ni1 129.4(2)
C51 N5 Ni2 136.73(19)
Ni1 N5 Ni2 79.83(10)
N3 C2 N4 102.4(2)
N3 C2 Ni2 127.2(2)
N4 C2 Ni2 130.3(2)
C1 N2 C4 111.7(2)
C1 N2 C21 125.4(2)
C4 N2 C21 122.3(2)
C25 C26 C21 117.4(3)
C25 C26 C261 120.2(3)
C21 C26 C261 122.4(3)
C24 C25 C26 121.1(3)
C2 N4 C6 111.9(2)
C2 N4 C41 124.2(2)
C6 N4 C41 123.5(2)
C1 N1 C3 111.7(2)
C1 N1 C11 124.4(2)
C3 N1 C11 123.4(2)
C4 C3 N1 107.0(2)
C2 N3 C5 112.1(2)
C2 N3 C31 125.2(2)
C5 N3 C31 121.5(2)
C45 C44 C43 120.7(3)
C5 C6 N4 107.3(2)
C46 C41 C42 123.5(3)
C46 C41 N4 118.4(3)
C42 C41 N4 118.1(3)
C23 C22 C21 117.0(3)
C23 C22 C221 120.6(3)
C21 C22 C221 122.3(3)
C13 C12 C11 117.3(3)
C13 C12 C121 120.3(3)
C11 C12 C121 122.4(3)
C22 C21 C26 122.7(3)
C22 C21 N2 119.7(3)
C26 C21 N2 117.4(3)
N1 C1 N2 102.3(2)
N1 C1 Ni1 127.5(2)
N2 C1 Ni1 128.6(2)
C15 C14 C13 120.3(3)
C43 C42 C41 117.0(3)
C43 C42 C421 120.1(3)
C41 C42 C421 122.9(3)
N5 C51 C52 121.2(3)
N5 C51 C56 119.9(3)
C52 C51 C56 118.9(3)
C15 C16 C11 116.9(3)
C15 C16 C161 121.4(3)
C11 C16 C161 121.6(3)
C122 C121 C12 112.4(2)
C122 C121 C123 110.8(3)
C12 C121 C123 110.2(2)
C44 C43 C42 120.8(3)
C53 C52 C51 119.3(3)
C53 C52 C521 120.1(3)
C51 C52 C521 120.6(3)
C12 C11 C16 123.0(3)
C12 C11 N1 118.1(3)
C16 C11 N1 118.9(3)
C3 C4 N2 107.2(2)
C41 C46 C45 116.5(3)
C41 C46 C461 122.5(3)
C45 C46 C461 120.9(3)
C14 C15 C16 121.4(3)
C54 C55 C56 122.3(3)
C55 C56 C51 119.3(3)
C55 C56 C561 122.1(3)
C51 C56 C561 118.6(3)
C55 C54 C53 117.8(3)
C55 C54 C541 121.8(3)
C53 C54 C541 120.3(3)
C52 C53 C54 122.2(3)
C33 C32 C31 117.3(3)
C33 C32 C321 120.3(3)
C31 C32 C321 122.3(3)
C36 C31 C32 123.2(3)
C36 C31 N3 119.7(3)
C32 C31 N3 117.1(3)
C16 C161 C162 110.6(3)
C16 C161 C163 112.3(2)
C162 C161 C163 110.4(3)
C14 C13 C12 121.0(3)
C46 C461 C462 113.0(3)
C46 C461 C463 111.2(3)
C462 C461 C463 108.6(3)
C422 C421 C423 110.0(3)
C422 C421 C42 112.3(3)
C423 C421 C42 111.5(3)
C31 C36 C35 116.8(3)
C31 C36 C361 122.9(3)
C35 C36 C361 120.3(3)
C6 C5 N3 106.3(3)
C263 C261 C262 109.8(3)
C263 C261 C26 111.8(3)
C262 C261 C26 111.9(3)
C44 C45 C46 121.4(3)
C363 C361 C362 109.9(3)
C363 C361 C36 111.1(3)
C362 C361 C36 112.5(3)
C24 C23 C22 121.8(3)
C34 C33 C32 120.6(3)
C34 C35 C36 121.3(3)
C25 C24 C23 119.9(3)
C222 C221 C22 109.7(3)
C222 C221 C223 111.9(3)
C22 C221 C223 111.8(3)
C998 C997 C996 113.9(3)
C323 C321 C322 109.6(3)
C323 C321 C32 109.7(3)
C322 C321 C32 114.1(3)
C997 C996 C995 113.1(3)
C35 C34 C33 120.8(3)
C997 C998 C999 113.3(3)
Ni2 Cl1 Ni1 61.76(2)

loop_
_geom_bond_atom_site_label_1
_geom_bond_atom_site_label_2
_geom_bond_distance
Ni1 N5 1.814(2)
Ni1 C1 1.894(3)
Ni1 Cl1 2.2758(9)
Ni1 Ni2 2.3284(5)
Ni2 N5 1.815(2)
Ni2 C2 1.890(3)
Ni2 Cl1 2.2610(9)
N5 C51 1.398(4)
C2 N3 1.368(4)
C2 N4 1.374(3)
N2 C1 1.379(3)
N2 C4 1.382(3)
N2 C21 1.447(4)
C26 C25 1.388(4)
C26 C21 1.403(4)
C26 C261 1.522(4)
C25 C24 1.373(4)
N4 C6 1.380(3)
N4 C41 1.447(4)
N1 C1 1.372(3)
N1 C3 1.389(3)
N1 C11 1.439(3)
C3 C4 1.329(4)
N3 C5 1.391(3)
N3 C31 1.454(3)
C44 C45 1.369(4)
C44 C43 1.380(4)
C6 C5 1.335(4)
C41 C46 1.394(4)
C41 C42 1.402(4)
C22 C23 1.386(4)
C22 C21 1.389(4)
C22 C221 1.517(4)
C12 C13 1.395(4)
C12 C11 1.395(4)
C12 C121 1.521(4)
C14 C15 1.377(4)
C14 C13 1.382(4)
C42 C43 1.391(4)
C42 C421 1.517(4)
C51 C52 1.410(4)
C51 C56 1.418(4)
C16 C15 1.392(4)
C16 C11 1.405(4)
C16 C161 1.517(4)
C521 C52 1.501(4)
C121 C122 1.520(4)
C121 C123 1.530(4)
C52 C53 1.392(4)
C46 C45 1.397(4)
C46 C461 1.519(4)
C55 C54 1.384(4)
C55 C56 1.391(4)
C56 C561 1.501(4)
C54 C53 1.393(4)
C54 C541 1.504(4)
C32 C33 1.395(4)
C32 C31 1.400(4)
C32 C321 1.524(4)
C31 C36 1.392(4)
C161 C162 1.523(4)
C161 C163 1.535(4)
C461 C462 1.527(4)
C461 C463 1.541(4)
C421 C422 1.515(4)
C421 C423 1.516(4)
C36 C35 1.394(4)
C36 C361 1.519(4)
C261 C263 1.500(5)
C261 C262 1.505(5)
C361 C363 1.497(5)
C361 C362 1.512(4)
C23 C24 1.378(4)
C33 C34 1.375(4)
C35 C34 1.374(4)
C221 C222 1.515(5)
C221 C223 1.521(5)
C997 C998 1.487(5)
C997 C996 1.513(4)
C321 C323 1.515(5)
C321 C322 1.526(4)
C996 C995 1.524(5)
C999 C998 1.524(5)
